data_1535777
loop_
_publ_author_name
'Il'inets, A.M.'
'Ivanov-Emin, B.N.'
'Petrishcheva, L.P.'
'Izmailovich, A.S.'

_publ_section_title
;
 Structure of dipotassium tetrahydroxopalladate(II)
;
_journal_name_full
;
Koordinatsionnaya Khimiya (= Coordination Chemistry (USSR))
;
_journal_page_first 1660
_journal_page_last 1661
_journal_volume 13
_journal_year 1987
_chemical_formula_sum 'H4 K2 O4 Pd'
_chemical_name_systematic 'K2 (Pd (O H)4)'
_space_group_IT_number 14
_symmetry_space_group_name_Hall '-P 2bc'
_symmetry_space_group_name_H-M 'P 1 1 21/b'
_cell_angle_alpha 90
_cell_angle_beta 90
_cell_angle_gamma 102.13
_cell_formula_units_Z 2
_cell_length_a 5.561
_cell_length_b 6.947
_cell_length_c 6.763
_cell_volume 255.437
_citation_journal_id_ASTM KOKHDC
_cod_data_source_file Ilinets_KOKHDC_1987_1736.cif
_cod_data_source_block H4K2O4Pd1
_cod_depositor_comments
;
 Marking attached hydrogen atoms.

 Antanas Vaitkus,
 2017-07-12
;
_cod_original_cell_volume 255.4367
_cod_original_sg_symbol_Hall '-P 2ybc (-x,z,y)'
_cod_original_formula_sum 'H4 K2 O4 Pd1'
_cod_database_code 1535777

loop_
_symmetry_equiv_pos_as_xyz
x,y,z
-x,-y+1/2,z+1/2
-x,-y,-z
x,y-1/2,-z-1/2

loop_
_atom_site_label
_atom_site_type_symbol
_atom_site_fract_x
_atom_site_fract_y
_atom_site_fract_z
_atom_site_occupancy
_atom_site_U_iso_or_equiv
_atom_site_attached_hydrogens
O1 O-2 0.352 0.216 0.066 1 0.0 1
O2 O-2 0.263 0.491 0.791 1 0.0 1
K1 K+1 0.888 0.708 0.578 1 0.0 0
Pd1 Pd+2 0.5 0.5 0 1 0.0 0
